data_7244074
loop_
_publ_author_name
'Hughes, David S.'
'Bingham, Ann L.'
'Hursthouse, Michael B.'
'Threlfall, Terry L.'
'Bond, Andrew D.'

_publ_section_title
;
 The extensive solid-form landscape of sulfathiazole: geometrical
 similarity and interaction energies
;
_journal_issue 3
_journal_name_full CrystEngComm
_journal_page_first 609
_journal_page_last 619
_journal_paper_doi 10.1039/D1CE01516H
_journal_volume 24
_journal_year 2022
_chemical_formula_moiety 'C9 H9 N3 O2 S2, C5 H6 O2'
_chemical_formula_sum 'C14 H15 N3 O4 S2'
_chemical_formula_weight 353.41
_chemical_name_common 'Sulfathiazole, alpha-angelica lactone solvate'
_chemical_name_systematic 'Sulfathiazole, 5-Methyl-2(3H)-furanone (1:1) solvate'
_space_group_crystal_system monoclinic
_space_group_IT_number 14
_space_group_name_Hall '-P 2yn'
_space_group_name_H-M_alt 'P 1 21/n 1'
_atom_sites_solution_hydrogens geom
_atom_sites_solution_primary dual
_atom_sites_solution_secondary difmap
_audit_creation_method SHELXL-2018/1
_audit_update_record
;
2021-11-08 deposited with the CCDC.	2021-12-10 downloaded from the CCDC.
;
_cell_angle_alpha 90
_cell_angle_beta 94.20(3)
_cell_angle_gamma 90
_cell_formula_units_Z 4
_cell_length_a 8.194(2)
_cell_length_b 21.111(4)
_cell_length_c 9.570(2)
_cell_measurement_reflns_used 5433
_cell_measurement_temperature 150(2)
_cell_measurement_theta_max 21.97
_cell_measurement_theta_min 1.93
_cell_volume 1651.0(6)
_computing_cell_refinement 'FIND (MADNES reference manual ver. 2.4, 1993)'
_computing_data_collection 'MADNES (Pflugarth & Messerschmidt, 1989)'
_computing_data_reduction 'ABSURD (Pflugarth & Messerschmidt, 1989)'
_computing_molecular_graphics 'Mercury (Macrae et al., 2008)'
_computing_publication_material SHELXL
_computing_structure_refinement 'SHELXL (Sheldrick, 2015)'
_computing_structure_solution 'SHELXT (Sheldrick, 2015)'
_diffrn_ambient_temperature 150(2)
_diffrn_measured_fraction_theta_full 0.960
_diffrn_measured_fraction_theta_max 0.960
_diffrn_measurement_device_type 'FAST TV area detector'
_diffrn_measurement_method '\w and \f-scans'
_diffrn_radiation_type MoK\a
_diffrn_radiation_wavelength 0.71073
_diffrn_reflns_av_R_equivalents 0.0819
_diffrn_reflns_av_unetI/netI 0.1760
_diffrn_reflns_Laue_measured_fraction_full 0.960
_diffrn_reflns_Laue_measured_fraction_max 0.960
_diffrn_reflns_limit_h_max 6
_diffrn_reflns_limit_h_min -8
_diffrn_reflns_limit_k_max 21
_diffrn_reflns_limit_k_min -22
_diffrn_reflns_limit_l_max 10
_diffrn_reflns_limit_l_min -9
_diffrn_reflns_number 5433
_diffrn_reflns_point_group_measured_fraction_full 0.960
_diffrn_reflns_point_group_measured_fraction_max 0.960
_diffrn_reflns_theta_full 21.967
_diffrn_reflns_theta_max 21.967
_diffrn_reflns_theta_min 1.929
_diffrn_source 'Enraf Nonius FR591 rotating anode'
_exptl_absorpt_coefficient_mu 0.345
_exptl_absorpt_correction_type none
_exptl_crystal_colour colourless
_exptl_crystal_density_diffrn 1.422
_exptl_crystal_description block
_exptl_crystal_F_000 736
_exptl_crystal_size_max 0.200
_exptl_crystal_size_mid 0.200
_exptl_crystal_size_min 0.200
_refine_diff_density_max 0.198
_refine_diff_density_min -0.168
_refine_diff_density_rms 0.046
_refine_ls_extinction_method none
_refine_ls_goodness_of_fit_ref 0.698
_refine_ls_hydrogen_treatment constr
_refine_ls_matrix_type full
_refine_ls_number_parameters 209
_refine_ls_number_reflns 1932
_refine_ls_number_restraints 0
_refine_ls_restrained_S_all 0.698
_refine_ls_R_factor_all 0.1212
_refine_ls_R_factor_gt 0.0473
_refine_ls_shift/su_max 0.000
_refine_ls_shift/su_mean 0.000
_refine_ls_structure_factor_coef Fsqd
_refine_ls_weighting_details 'w=1/[\s^2^(Fo^2^)+(0.0265P)^2^] where P=(Fo^2^+2Fc^2^)/3'
_refine_ls_weighting_scheme calc
_refine_ls_wR_factor_gt 0.0909
_refine_ls_wR_factor_ref 0.1035
_reflns_Friedel_coverage 0.000
_reflns_number_gt 793
_reflns_number_total 1932
_reflns_threshold_expression 'I > 2\s(I)'
_cod_data_source_file d1ce01516h2.cif
_cod_data_source_block 12
_cod_depositor_comments 'Adding full bibliography for 7244056--7244077.cif.'
_cod_original_sg_symbol_H-M 'P 21/n'
_cod_database_code 7244074
_shelx_space_group_comment
;
The symmetry employed for this shelxl refinement is uniquely defined
by the following loop, which should always be used as a source of
symmetry information in preference to the above space-group names.
They are only intended as comments.
;
_shelx_estimated_absorpt_t_min 0.934
_shelx_estimated_absorpt_t_max 0.934

loop_
_space_group_symop_operation_xyz
'x, y, z'
'-x+1/2, y+1/2, -z+1/2'
'-x, -y, -z'
'x-1/2, -y-1/2, z-1/2'

loop_
_atom_site_label
_atom_site_type_symbol
_atom_site_fract_x
_atom_site_fract_y
_atom_site_fract_z
_atom_site_U_iso_or_equiv
_atom_site_adp_type
_atom_site_occupancy
_atom_site_site_symmetry_order
_atom_site_calc_flag
_atom_site_refinement_flags_posn
_atom_site_refinement_flags_adp
_atom_site_refinement_flags_occupancy
_atom_site_disorder_assembly
_atom_site_disorder_group
S11 S 0.57218(18) 0.14423(7) 0.40421(19) 0.0674(5) Uani 1 1 d . . . . .
S12 S 0.6614(2) 0.13193(9) 0.7437(2) 0.1213(9) Uani 1 1 d . . . . .
O11 O 0.5606(4) 0.12478(18) 0.2575(4) 0.0799(13) Uani 1 1 d . . . . .
O12 O 0.7128(4) 0.18061(17) 0.4561(4) 0.0886(15) Uani 1 1 d . . . . .
N11 N -0.0261(5) 0.2804(2) 0.5280(5) 0.0871(17) Uani 1 1 d . . . . .
H10 H -0.022354 0.311309 0.589791 0.131 Uiso 1 1 d R U . . .
H11 H -0.120564 0.268679 0.486211 0.131 Uiso 1 1 d R U . . .
N12 N 0.5594(5) 0.07838(19) 0.4899(5) 0.0583(13) Uani 1 1 d . . . . .
N13 N 0.5734(5) 0.0208(2) 0.6903(5) 0.0745(15) Uani 1 1 d . . . . .
H17 H 0.538680 -0.013643 0.645742 0.112 Uiso 1 1 calc R U . . .
C11 C 0.1150(8) 0.2504(3) 0.4970(6) 0.0564(16) Uani 1 1 d . . . . .
C12 C 0.1088(7) 0.2016(3) 0.3995(6) 0.0626(17) Uani 1 1 d . . . . .
H12 H 0.006940 0.189801 0.352976 0.075 Uiso 1 1 calc R U . . .
C13 C 0.2485(8) 0.1704(3) 0.3702(6) 0.0664(18) Uani 1 1 d . . . . .
H13 H 0.243152 0.136398 0.305011 0.080 Uiso 1 1 calc R U . . .
C14 C 0.3989(7) 0.1885(2) 0.4358(6) 0.0507(14) Uani 1 1 d . . . . .
C15 C 0.4049(7) 0.2380(3) 0.5301(6) 0.0597(17) Uani 1 1 d . . . . .
H15 H 0.506999 0.250601 0.575025 0.072 Uiso 1 1 calc R U . . .
C16 C 0.2658(8) 0.2690(3) 0.5592(6) 0.0600(16) Uani 1 1 d . . . . .
H16 H 0.271919 0.303704 0.622682 0.072 Uiso 1 1 calc R U . . .
C17 C 0.5921(7) 0.0756(3) 0.6235(7) 0.0610(17) Uani 1 1 d . . . . .
C18 C 0.6110(9) 0.0214(4) 0.8306(8) 0.114(3) Uani 1 1 d . . . . .
H18 H 0.605504 -0.014953 0.888649 0.136 Uiso 1 1 calc R U . . .
C19 C 0.6554(10) 0.0772(4) 0.8772(8) 0.143(3) Uani 1 1 d . . . . .
H19 H 0.681363 0.086671 0.973255 0.172 Uiso 1 1 calc R U . . .
O30 O 0.1251(5) 0.0421(3) 0.8992(7) 0.1114(17) Uani 1 1 d . . . . .
O31 O 0.1737(8) 0.1288(3) 1.0413(7) 0.161(3) Uani 1 1 d . . . . .
C30 C 0.1487(9) 0.1081(5) 0.9221(11) 0.105(3) Uani 1 1 d . . . . .
C31 C 0.1436(10) 0.1391(4) 0.7908(11) 0.147(3) Uani 1 1 d . . . . .
H31A H 0.248722 0.160112 0.775486 0.177 Uiso 1 1 calc R U . . .
H31B H 0.053786 0.170471 0.780755 0.177 Uiso 1 1 calc R U . . .
C32 C 0.1108(13) 0.0809(7) 0.6895(10) 0.184(5) Uani 1 1 d . . . . .
H32 H 0.100166 0.082755 0.590109 0.221 Uiso 1 1 calc R U . . .
C33 C 0.1012(11) 0.0330(5) 0.7606(11) 0.116(3) Uani 1 1 d . . . . .
C34 C 0.0664(8) -0.0325(4) 0.7215(9) 0.157(4) Uani 1 1 d . . . . .
H34A H -0.021803 -0.048618 0.775474 0.235 Uiso 1 1 calc R U . . .
H34B H 0.164965 -0.058179 0.741540 0.235 Uiso 1 1 calc R U . . .
H34C H 0.032773 -0.034720 0.621251 0.235 Uiso 1 1 calc R U . . .

loop_
_atom_site_aniso_label
_atom_site_aniso_U_11
_atom_site_aniso_U_22
_atom_site_aniso_U_33
_atom_site_aniso_U_23
_atom_site_aniso_U_13
_atom_site_aniso_U_12
S11 0.0694(11) 0.0522(11) 0.0828(14) 0.0066(11) 0.0202(9) -0.0005(9)
S12 0.187(2) 0.0676(14) 0.0999(17) -0.0141(14) -0.0538(14) -0.0070(13)
O11 0.107(3) 0.074(3) 0.063(3) 0.005(3) 0.034(2) 0.015(2)
O12 0.050(2) 0.066(3) 0.150(4) -0.005(3) 0.010(2) -0.015(2)
N11 0.064(3) 0.095(4) 0.102(5) -0.017(4) 0.005(3) 0.010(3)
N12 0.075(3) 0.042(3) 0.059(4) 0.011(3) 0.007(3) -0.003(2)
N13 0.110(4) 0.064(4) 0.048(4) -0.002(3) -0.008(3) 0.012(3)
C11 0.057(5) 0.054(4) 0.059(4) -0.010(4) 0.010(3) 0.004(3)
C12 0.057(4) 0.066(4) 0.065(5) -0.009(4) 0.001(3) -0.003(3)
C13 0.075(4) 0.062(4) 0.063(5) -0.018(3) 0.010(4) -0.013(4)
C14 0.056(4) 0.037(4) 0.060(4) 0.001(3) 0.014(3) -0.006(3)
C15 0.061(5) 0.045(4) 0.072(5) -0.002(4) 0.000(3) -0.011(3)
C16 0.056(4) 0.054(4) 0.069(5) -0.011(3) -0.002(4) -0.002(4)
C17 0.078(4) 0.047(4) 0.055(5) 0.007(4) -0.011(4) 0.004(3)
C18 0.195(8) 0.066(6) 0.073(7) 0.000(5) -0.039(5) 0.020(5)
C19 0.269(10) 0.076(6) 0.073(7) -0.008(6) -0.066(6) 0.021(6)
O30 0.133(4) 0.108(5) 0.090(5) 0.027(4) -0.012(3) -0.012(3)
O31 0.223(7) 0.156(6) 0.099(5) -0.006(5) -0.021(5) -0.023(4)
C30 0.110(6) 0.107(8) 0.098(9) 0.020(8) -0.002(6) -0.015(5)
C31 0.194(9) 0.141(9) 0.107(8) 0.047(8) 0.006(6) -0.020(7)
C32 0.304(13) 0.183(12) 0.064(8) 0.006(9) 0.008(8) -0.059(10)
C33 0.161(8) 0.137(10) 0.052(7) 0.018(7) 0.020(5) 0.007(7)
C34 0.142(7) 0.103(7) 0.225(11) -0.083(7) 0.015(6) -0.003(5)

loop_
_atom_type_symbol
_atom_type_description
_atom_type_scat_dispersion_real
_atom_type_scat_dispersion_imag
_atom_type_scat_source
C C 0.0033 0.0016 'International Tables Vol C Tables 4.2.6.8 and 6.1.1.4'
H H 0.0000 0.0000 'International Tables Vol C Tables 4.2.6.8 and 6.1.1.4'
N N 0.0061 0.0033 'International Tables Vol C Tables 4.2.6.8 and 6.1.1.4'
O O 0.0106 0.0060 'International Tables Vol C Tables 4.2.6.8 and 6.1.1.4'
S S 0.1246 0.1234 'International Tables Vol C Tables 4.2.6.8 and 6.1.1.4'

loop_
_geom_angle_atom_site_label_1
_geom_angle_atom_site_label_2
_geom_angle_atom_site_label_3
_geom_angle
_geom_angle_site_symmetry_1
_geom_angle_site_symmetry_3
_geom_angle_publ_flag
O12 S11 O11 118.3(2) . . ?
O12 S11 N12 111.2(3) . . ?
O11 S11 N12 104.1(3) . . ?
O12 S11 C14 107.2(3) . . ?
O11 S11 C14 108.7(3) . . ?
N12 S11 C14 106.7(2) . . ?
C17 S12 C19 90.3(3) . . ?
C11 N11 H10 120.0 . . ?
C11 N11 H11 120.0 . . ?
H10 N11 H11 120.0 . . ?
C17 N12 S11 121.7(5) . . ?
C17 N13 C18 116.2(6) . . ?
C17 N13 H17 121.9 . . ?
C18 N13 H17 121.9 . . ?
N11 C11 C12 119.9(6) . . ?
N11 C11 C16 121.0(6) . . ?
C12 C11 C16 119.1(5) . . ?
C13 C12 C11 120.4(5) . . ?
C13 C12 H12 119.8 . . ?
C11 C12 H12 119.8 . . ?
C12 C13 C14 120.1(5) . . ?
C12 C13 H13 120.0 . . ?
C14 C13 H13 120.0 . . ?
C15 C14 C13 119.3(5) . . ?
C15 C14 S11 121.9(5) . . ?
C13 C14 S11 118.6(5) . . ?
C16 C15 C14 120.5(5) . . ?
C16 C15 H15 119.7 . . ?
C14 C15 H15 119.7 . . ?
C15 C16 C11 120.5(5) . . ?
C15 C16 H16 119.7 . . ?
C11 C16 H16 119.7 . . ?
N12 C17 N13 119.5(6) . . ?
N12 C17 S12 131.7(5) . . ?
N13 C17 S12 108.8(5) . . ?
C19 C18 N13 112.6(7) . . ?
C19 C18 H18 123.7 . . ?
N13 C18 H18 123.7 . . ?
C18 C19 S12 112.0(6) . . ?
C18 C19 H19 124.0 . . ?
S12 C19 H19 124.0 . . ?
C33 O30 C30 107.5(7) . . ?
O31 C30 C31 130.8(11) . . ?
O31 C30 O30 120.3(10) . . ?
C31 C30 O30 108.8(8) . . ?
C30 C31 C32 100.3(8) . . ?
C30 C31 H31A 111.7 . . ?
C32 C31 H31A 111.7 . . ?
C30 C31 H31B 111.7 . . ?
C32 C31 H31B 111.7 . . ?
H31A C31 H31B 109.5 . . ?
C33 C32 C31 108.5(10) . . ?
C33 C32 H32 125.8 . . ?
C31 C32 H32 125.8 . . ?
C32 C33 O30 114.9(11) . . ?
C32 C33 C34 131.4(12) . . ?
O30 C33 C34 113.7(9) . . ?
C33 C34 H34A 109.5 . . ?
C33 C34 H34B 109.5 . . ?
H34A C34 H34B 109.5 . . ?
C33 C34 H34C 109.5 . . ?
H34A C34 H34C 109.5 . . ?
H34B C34 H34C 109.5 . . ?

loop_
_geom_bond_atom_site_label_1
_geom_bond_atom_site_label_2
_geom_bond_distance
_geom_bond_site_symmetry_2
_geom_bond_publ_flag
S11 O12 1.442(3) . ?
S11 O11 1.459(4) . ?
S11 N12 1.621(4) . ?
S11 C14 1.745(5) . ?
S12 C17 1.722(6) . ?
S12 C19 1.726(8) . ?
N11 C11 1.369(6) . ?
N11 H10 0.8800 . ?
N11 H11 0.8800 . ?
N12 C17 1.289(7) . ?
N13 C17 1.335(6) . ?
N13 C18 1.356(7) . ?
N13 H17 0.8800 . ?
C11 C12 1.388(7) . ?
C11 C16 1.389(6) . ?
C12 C13 1.368(6) . ?
C12 H12 0.9500 . ?
C13 C14 1.394(6) . ?
C13 H13 0.9500 . ?
C14 C15 1.380(7) . ?
C15 C16 1.361(6) . ?
C15 H15 0.9500 . ?
C16 H16 0.9500 . ?
C18 C19 1.302(8) . ?
C18 H18 0.9500 . ?
C19 H19 0.9500 . ?
O30 C33 1.341(9) . ?
O30 C30 1.421(9) . ?
O31 C30 1.225(8) . ?
C30 C31 1.414(10) . ?
C31 C32 1.574(12) . ?
C31 H31A 0.9900 . ?
C31 H31B 0.9900 . ?
C32 C33 1.224(11) . ?
C32 H32 0.9500 . ?
C33 C34 1.455(10) . ?
C34 H34A 0.9800 . ?
C34 H34B 0.9800 . ?
C34 H34C 0.9800 . ?

loop_
_geom_hbond_atom_site_label_D
_geom_hbond_atom_site_label_H
_geom_hbond_atom_site_label_A
_geom_hbond_distance_DH
_geom_hbond_distance_HA
_geom_hbond_distance_DA
_geom_hbond_angle_DHA
_geom_hbond_site_symmetry_A
_geom_hbond_publ_flag
N11 H10 O11 0.88 2.17 3.018(6) 162.4 4_566 yes
N11 H11 O12 0.88 2.31 3.045(6) 140.7 1_455 yes
N13 H17 S11 0.88 2.93 3.771(5) 160.4 3_656 yes
N13 H17 N12 0.88 2.01 2.875(6) 166.9 3_656 yes

loop_
_geom_torsion_atom_site_label_1
_geom_torsion_atom_site_label_2
_geom_torsion_atom_site_label_3
_geom_torsion_atom_site_label_4
_geom_torsion
_geom_torsion_site_symmetry_1
_geom_torsion_site_symmetry_2
_geom_torsion_site_symmetry_3
_geom_torsion_site_symmetry_4
_geom_torsion_publ_flag
O12 S11 N12 C17 39.8(5) . . . . ?
O11 S11 N12 C17 168.3(4) . . . . ?
C14 S11 N12 C17 -76.8(5) . . . . ?
N11 C11 C12 C13 -178.5(5) . . . . ?
C16 C11 C12 C13 3.0(8) . . . . ?
C11 C12 C13 C14 -1.5(8) . . . . ?
C12 C13 C14 C15 -0.1(8) . . . . ?
C12 C13 C14 S11 175.9(4) . . . . ?
O12 S11 C14 C15 -17.3(5) . . . . ?
O11 S11 C14 C15 -146.4(4) . . . . ?
N12 S11 C14 C15 101.9(5) . . . . ?
O12 S11 C14 C13 166.8(4) . . . . ?
O11 S11 C14 C13 37.8(5) . . . . ?
N12 S11 C14 C13 -74.0(5) . . . . ?
C13 C14 C15 C16 0.1(8) . . . . ?
S11 C14 C15 C16 -175.7(4) . . . . ?
C14 C15 C16 C11 1.5(8) . . . . ?
N11 C11 C16 C15 178.5(5) . . . . ?
C12 C11 C16 C15 -3.0(8) . . . . ?
S11 N12 C17 N13 177.3(4) . . . . ?
S11 N12 C17 S12 -3.2(8) . . . . ?
C18 N13 C17 N12 179.6(6) . . . . ?
C18 N13 C17 S12 0.0(7) . . . . ?
C19 S12 C17 N12 179.1(6) . . . . ?
C19 S12 C17 N13 -1.3(5) . . . . ?
C17 N13 C18 C19 1.9(10) . . . . ?
N13 C18 C19 S12 -2.8(10) . . . . ?
C17 S12 C19 C18 2.4(7) . . . . ?
C33 O30 C30 O31 -179.8(8) . . . . ?
C33 O30 C30 C31 -1.9(9) . . . . ?
O31 C30 C31 C32 178.4(10) . . . . ?
O30 C30 C31 C32 0.8(9) . . . . ?
C30 C31 C32 C33 0.6(12) . . . . ?
C31 C32 C33 O30 -1.9(14) . . . . ?
C31 C32 C33 C34 177.3(8) . . . . ?
C30 O30 C33 C32 2.4(12) . . . . ?
C30 O30 C33 C34 -176.9(6) . . . . ?
